data_1540599
loop_
_publ_author_name
'Banerjee, Arghya'
'Santra, Sourav Kumar'
'Mohanta, Prakash Ranjan'
'Patel, Bhisma K.'

_publ_section_title
;
 Ruthenium(II) Catalyzed Regiospecific C-H/O-H Annulations of Directing
 Arenes via Weak Coordination.
;
_journal_issue 22
_journal_name_full 'Organic letters'
_journal_page_first 5678
_journal_page_last 5681
_journal_paper_doi 10.1021/acs.orglett.5b02967
_journal_volume 17
_journal_year 2015
_chemical_formula_moiety 'C23 H17 N O3'
_chemical_formula_sum 'C23 H17 N O3'
_chemical_formula_weight 355.38
_chemical_name_systematic
; 
 ? 
;
_space_group_IT_number 19
_symmetry_cell_setting orthorhombic
_symmetry_space_group_name_Hall 'P 2ac 2ab'
_symmetry_space_group_name_H-M 'P 21 21 21'
_atom_sites_solution_hydrogens geom
_atom_sites_solution_primary direct
_atom_sites_solution_secondary difmap
_audit_creation_method SHELXL-97
_cell_angle_alpha 90.00
_cell_angle_beta 90.00
_cell_angle_gamma 90.00
_cell_formula_units_Z 4
_cell_length_a 7.2793(7)
_cell_length_b 12.9826(13)
_cell_length_c 18.8537(19)
_cell_measurement_temperature 296(2)
_cell_volume 1781.8(3)
_computing_cell_refinement 'Bruker SMART'
_computing_data_collection 'Bruker SMART'
_computing_data_reduction 'Bruker SAINT'
_computing_molecular_graphics 'Bruker SHELXTL'
_computing_publication_material 'Bruker SHELXTL'
_computing_structure_refinement 'SHELXL-97 (Sheldrick, 1997)'
_computing_structure_solution 'SHELXS-97 (Sheldrick, 1990)'
_diffrn_ambient_temperature 296(2)
_diffrn_measured_fraction_theta_full 0.996
_diffrn_measured_fraction_theta_max 0.996
_diffrn_measurement_device_type 'CCD area detector'
_diffrn_measurement_method 'phi and omega scans'
_diffrn_radiation_monochromator graphite
_diffrn_radiation_source 'fine-focus sealed tube'
_diffrn_radiation_type MoK\a
_diffrn_radiation_wavelength 0.71073
_diffrn_reflns_av_R_equivalents 0.0355
_diffrn_reflns_av_unetI/netI 0.0273
_diffrn_reflns_limit_h_max 9
_diffrn_reflns_limit_h_min -9
_diffrn_reflns_limit_k_max 17
_diffrn_reflns_limit_k_min -16
_diffrn_reflns_limit_l_max 25
_diffrn_reflns_limit_l_min -23
_diffrn_reflns_number 24094
_diffrn_reflns_theta_full 28.36
_diffrn_reflns_theta_max 28.36
_diffrn_reflns_theta_min 1.90
_exptl_absorpt_coefficient_mu 0.088
_exptl_absorpt_correction_T_max 0.983
_exptl_absorpt_correction_T_min 0.975
_exptl_absorpt_correction_type multi-scan
_exptl_absorpt_process_details SADABS
_exptl_crystal_colour colorless
_exptl_crystal_density_diffrn 1.325
_exptl_crystal_density_method 'not measured'
_exptl_crystal_description needle
_exptl_crystal_F_000 744
_exptl_crystal_size_max 0.46
_exptl_crystal_size_mid 0.24
_exptl_crystal_size_min 0.20
_refine_diff_density_max 0.132
_refine_diff_density_min -0.142
_refine_diff_density_rms 0.027
_refine_ls_abs_structure_details 'Flack H D (1983), Acta Cryst. A39, 876-881'
_refine_ls_abs_structure_Flack 0.0(11)
_refine_ls_extinction_method none
_refine_ls_goodness_of_fit_ref 1.012
_refine_ls_hydrogen_treatment constr
_refine_ls_matrix_type full
_refine_ls_number_parameters 245
_refine_ls_number_reflns 4423
_refine_ls_number_restraints 0
_refine_ls_restrained_S_all 1.012
_refine_ls_R_factor_all 0.0674
_refine_ls_R_factor_gt 0.0418
_refine_ls_shift/su_max 0.001
_refine_ls_shift/su_mean 0.000
_refine_ls_structure_factor_coef Fsqd
_refine_ls_weighting_details 'calc w=1/[\s^2^(Fo^2^)+(0.0324P)^2^+0.1669P] where P=(Fo^2^+2Fc^2^)/3'
_refine_ls_weighting_scheme calc
_refine_ls_wR_factor_gt 0.0816
_refine_ls_wR_factor_ref 0.0893
_reflns_number_gt 3088
_reflns_number_total 4423
_reflns_threshold_expression >2sigma(I)
_cod_data_source_file ol5b02967_si_002.cif
_cod_data_source_block ab_2
_cod_database_code 1540599

loop_
_symmetry_equiv_pos_as_xyz
'x, y, z'
'-x+1/2, -y, z+1/2'
'-x, y+1/2, -z+1/2'
'x+1/2, -y+1/2, -z'

loop_
_atom_site_label
_atom_site_type_symbol
_atom_site_fract_x
_atom_site_fract_y
_atom_site_fract_z
_atom_site_U_iso_or_equiv
_atom_site_adp_type
_atom_site_occupancy
_atom_site_symmetry_multiplicity
_atom_site_calc_flag
_atom_site_refinement_flags
C1 C 0.1072(2) 0.61917(13) 0.16388(9) 0.0587(4) Uani 1 1 d .
C6 C 0.1538(3) 0.70127(15) 0.20714(10) 0.0689(5) Uani 1 1 d .
H6 H 0.1866 0.7640 0.1870 0.083 Uiso 1 1 calc R
C5 C 0.1521(3) 0.69060(17) 0.28018(11) 0.0842(6) Uani 1 1 d .
H5 H 0.1850 0.7459 0.3089 0.101 Uiso 1 1 calc R
C2 C 0.0572(3) 0.52627(15) 0.19587(12) 0.0734(5) Uani 1 1 d .
H2 H 0.0259 0.4700 0.1678 0.088 Uiso 1 1 calc R
C4 C 0.1016(3) 0.59801(19) 0.31061(11) 0.0852(6) Uani 1 1 d .
H4 H 0.1003 0.5910 0.3597 0.102 Uiso 1 1 calc R
C3 C 0.0541(3) 0.51731(18) 0.26869(13) 0.0824(6) Uani 1 1 d .
H3 H 0.0190 0.4553 0.2893 0.099 Uiso 1 1 calc R
C7 C 0.1081(3) 0.62175(12) 0.08493(10) 0.0640(4) Uani 1 1 d .
C13 C 0.1070(2) 0.84634(11) -0.03793(8) 0.0462(3) Uani 1 1 d .
C12 C 0.0999(2) 0.87452(12) -0.11037(8) 0.0486(4) Uani 1 1 d .
C8 C 0.1247(2) 0.74103(12) -0.01786(8) 0.0502(4) Uani 1 1 d .
C11 C 0.1169(3) 0.79672(13) -0.16149(9) 0.0627(4) Uani 1 1 d .
H11 H 0.1133 0.8134 -0.2094 0.075 Uiso 1 1 calc R
C10 C 0.1389(3) 0.69615(14) -0.14111(10) 0.0702(5) Uani 1 1 d .
H10 H 0.1519 0.6459 -0.1759 0.084 Uiso 1 1 calc R
C9 C 0.1424(3) 0.66693(12) -0.07077(10) 0.0631(5) Uani 1 1 d .
H9 H 0.1564 0.5979 -0.0587 0.076 Uiso 1 1 calc R
C14 C 0.0972(2) 0.92723(11) 0.01542(8) 0.0515(4) Uani 1 1 d .
C16 C 0.0731(2) 0.98175(12) -0.13004(8) 0.0500(4) Uani 1 1 d .
C15 C 0.0532(2) 1.05174(12) -0.07863(8) 0.0509(4) Uani 1 1 d .
C19 C 0.1172(3) 1.23343(12) -0.04370(9) 0.0632(4) Uani 1 1 d .
H19 H 0.2079 1.2089 -0.0133 0.076 Uiso 1 1 calc R
C17 C 0.0695(2) 1.01101(13) -0.20778(8) 0.0612(4) Uani 1 1 d .
H17A H 0.0733 1.0846 -0.2122 0.092 Uiso 1 1 calc R
H17B H -0.0411 0.9853 -0.2291 0.092 Uiso 1 1 calc R
H17C H 0.1741 0.9816 -0.2313 0.092 Uiso 1 1 calc R
C18 C 0.0164(2) 1.16417(12) -0.08464(8) 0.0529(4) Uani 1 1 d .
C20 C 0.0843(3) 1.33761(13) -0.04755(10) 0.0721(5) Uani 1 1 d .
H20 H 0.1529 1.3828 -0.0199 0.086 Uiso 1 1 calc R
C23 C -0.1196(2) 1.20296(13) -0.12853(9) 0.0617(4) Uani 1 1 d .
H23 H -0.1905 1.1581 -0.1556 0.074 Uiso 1 1 calc R
C21 C -0.0496(3) 1.37533(14) -0.09206(10) 0.0714(5) Uani 1 1 d .
H21 H -0.0713 1.4458 -0.0948 0.086 Uiso 1 1 calc R
C22 C -0.1508(3) 1.30816(15) -0.13236(10) 0.0715(5) Uani 1 1 d .
H22 H -0.2412 1.3334 -0.1626 0.086 Uiso 1 1 calc R
O3 O 0.06601(17) 1.02520(8) -0.00736(5) 0.0574(3) Uani 1 1 d .
O2 O 0.1119(2) 0.91677(8) 0.07940(6) 0.0694(4) Uani 1 1 d .
O1 O 0.0956(3) 0.54318(10) 0.05078(8) 0.1162(6) Uani 1 1 d .
N1 N 0.1243(2) 0.71606(9) 0.05431(7) 0.0571(3) Uani 1 1 d .
H1 H 0.1359 0.7671 0.0831 0.068 Uiso 1 1 calc R

loop_
_atom_site_aniso_label
_atom_site_aniso_U_11
_atom_site_aniso_U_22
_atom_site_aniso_U_33
_atom_site_aniso_U_23
_atom_site_aniso_U_13
_atom_site_aniso_U_12
C1 0.0535(10) 0.0545(9) 0.0682(11) 0.0103(8) 0.0000(9) 0.0077(8)
C6 0.0719(12) 0.0708(12) 0.0640(12) 0.0122(10) -0.0017(10) -0.0018(9)
C5 0.0830(14) 0.1036(16) 0.0662(14) 0.0052(12) -0.0048(11) -0.0100(12)
C2 0.0627(11) 0.0663(11) 0.0911(15) 0.0189(11) 0.0031(10) 0.0038(9)
C4 0.0619(13) 0.1239(19) 0.0696(13) 0.0338(13) -0.0003(11) -0.0024(13)
C3 0.0621(12) 0.0925(15) 0.0927(16) 0.0383(13) 0.0043(11) 0.0023(11)
C7 0.0741(11) 0.0452(9) 0.0726(12) -0.0002(9) -0.0006(10) 0.0058(9)
C13 0.0480(8) 0.0462(8) 0.0443(9) -0.0075(7) -0.0006(7) -0.0010(7)
C12 0.0476(9) 0.0531(8) 0.0451(9) -0.0077(7) -0.0023(7) -0.0005(7)
C8 0.0504(9) 0.0466(8) 0.0537(10) -0.0066(7) -0.0021(8) 0.0021(7)
C11 0.0709(11) 0.0717(11) 0.0455(9) -0.0125(8) -0.0033(9) 0.0068(10)
C10 0.0856(14) 0.0634(11) 0.0616(12) -0.0269(9) -0.0027(10) 0.0100(10)
C9 0.0763(12) 0.0476(9) 0.0654(12) -0.0125(8) -0.0044(10) 0.0081(8)
C14 0.0668(10) 0.0420(8) 0.0457(9) -0.0012(7) 0.0005(8) -0.0036(8)
C16 0.0506(9) 0.0576(9) 0.0417(8) -0.0017(7) -0.0003(7) -0.0011(7)
C15 0.0577(9) 0.0534(9) 0.0416(8) 0.0022(7) -0.0029(7) -0.0047(7)
C19 0.0800(12) 0.0534(9) 0.0561(10) 0.0004(8) -0.0120(10) 0.0008(9)
C17 0.0643(11) 0.0758(12) 0.0434(9) -0.0001(8) -0.0008(8) 0.0012(9)
C18 0.0612(10) 0.0524(9) 0.0453(9) 0.0037(7) 0.0003(7) -0.0013(7)
C20 0.0930(14) 0.0525(9) 0.0708(12) -0.0030(9) -0.0023(11) -0.0043(10)
C23 0.0642(10) 0.0677(11) 0.0532(10) 0.0025(8) -0.0031(9) 0.0019(9)
C21 0.0897(14) 0.0520(10) 0.0724(13) 0.0091(9) 0.0190(11) 0.0083(10)
C22 0.0708(12) 0.0788(13) 0.0648(12) 0.0215(10) 0.0054(10) 0.0159(10)
O3 0.0874(8) 0.0446(6) 0.0401(6) -0.0022(5) -0.0011(6) 0.0003(6)
O2 0.1189(11) 0.0489(6) 0.0405(6) -0.0018(5) -0.0012(7) -0.0005(7)
O1 0.216(2) 0.0454(7) 0.0869(10) -0.0085(7) 0.0010(12) -0.0024(10)
N1 0.0749(9) 0.0430(7) 0.0533(8) -0.0034(6) -0.0039(7) 0.0026(6)

loop_
_atom_type_symbol
_atom_type_description
_atom_type_scat_dispersion_real
_atom_type_scat_dispersion_imag
_atom_type_scat_source
C C 0.0033 0.0016 'International Tables Vol C Tables 4.2.6.8 and 6.1.1.4'
H H 0.0000 0.0000 'International Tables Vol C Tables 4.2.6.8 and 6.1.1.4'
N N 0.0061 0.0033 'International Tables Vol C Tables 4.2.6.8 and 6.1.1.4'
O O 0.0106 0.0060 'International Tables Vol C Tables 4.2.6.8 and 6.1.1.4'

loop_
_geom_angle_atom_site_label_1
_geom_angle_atom_site_label_2
_geom_angle_atom_site_label_3
_geom_angle
C6 C1 C2 118.30(17)
C6 C1 C7 124.80(16)
C2 C1 C7 116.90(17)
C1 C6 C5 120.46(18)
C6 C5 C4 120.2(2)
C3 C2 C1 120.5(2)
C3 C4 C5 119.85(19)
C4 C3 C2 120.7(2)
O1 C7 N1 122.70(17)
O1 C7 C1 120.85(16)
N1 C7 C1 116.45(15)
C12 C13 C8 120.53(13)
C12 C13 C14 118.60(13)
C8 C13 C14 120.87(14)
C11 C12 C13 118.31(14)
C11 C12 C16 121.78(14)
C13 C12 C16 119.91(12)
C9 C8 N1 122.49(14)
C9 C8 C13 118.78(14)
N1 C8 C13 118.73(12)
C10 C11 C12 120.28(16)
C11 C10 C9 122.25(15)
C10 C9 C8 119.82(15)
O2 C14 O3 115.53(13)
O2 C14 C13 126.82(14)
O3 C14 C13 117.65(13)
C15 C16 C12 118.73(14)
C15 C16 C17 121.97(14)
C12 C16 C17 119.29(13)
C16 C15 O3 121.68(14)
C16 C15 C18 129.13(14)
O3 C15 C18 109.19(12)
C20 C19 C18 120.90(17)
C23 C18 C19 118.20(15)
C23 C18 C15 122.05(15)
C19 C18 C15 119.73(14)
C21 C20 C19 120.37(18)
C18 C23 C22 120.41(17)
C20 C21 C22 119.47(17)
C21 C22 C23 120.64(18)
C14 O3 C15 123.19(12)
C7 N1 C8 128.49(13)

loop_
_geom_bond_atom_site_label_1
_geom_bond_atom_site_label_2
_geom_bond_distance
C1 C6 1.385(2)
C1 C2 1.397(2)
C1 C7 1.489(2)
C6 C5 1.384(3)
C5 C4 1.382(3)
C2 C3 1.378(3)
C4 C3 1.357(3)
C7 O1 1.210(2)
C7 N1 1.359(2)
C13 C12 1.415(2)
C13 C8 1.425(2)
C13 C14 1.456(2)
C12 C11 1.402(2)
C12 C16 1.454(2)
C8 C9 1.392(2)
C8 N1 1.399(2)
C11 C10 1.370(2)
C10 C9 1.380(2)
C14 O2 1.2185(17)
C14 O3 1.3616(18)
C16 C15 1.336(2)
C16 C17 1.514(2)
C15 O3 1.3903(17)
C15 C18 1.488(2)
C19 C20 1.376(2)
C19 C18 1.394(2)
C18 C23 1.385(2)
C20 C21 1.376(3)
C23 C22 1.386(2)
C21 C22 1.371(3)
